data_7710169
loop_
_publ_author_name
'Shaw, Thomas E.'
'Diethrich, Timothy J. J.'
'Stern, Charlotte L.'
'Scott, Brian'
'Jurca, Titel'
'Gilbert, Thomas M.'
'Sattelberger, Alfred P.'

_publ_section_title
;
 Synthesis, Characterization, X-ray and Electronic Structures of Diethyl
 Ether and 1,2-Dimethoxyethane Adducts of Molybdenum(IV) Chloride and
 Tungsten(IV) Chloride
;
_journal_name_full 'Dalton Transactions'
_journal_paper_doi 10.1039/D2DT00787H
_journal_year 2022
_chemical_formula_moiety 'C4 H10 Cl4 Mo O2'
_chemical_formula_sum 'C4 H10 Cl4 Mo O2'
_chemical_formula_weight 327.86
_chemical_name_systematic Tetrachloro(1,2-dimethoxyethane)molybdenum(IV)
_chemical_properties_physical Air-sensitive,Moisture-sensitive,Oxygen-sensitive
_space_group_crystal_system monoclinic
_space_group_IT_number 9
_space_group_name_Hall 'C -2yc'
_space_group_name_H-M_alt 'C 1 c 1'
_atom_sites_solution_hydrogens geom
_atom_sites_solution_primary iterative
_audit_creation_date 2022-02-07
_audit_creation_method
;
Olex2 1.3
(compiled 2020.11.12 svn.r5f609507 for OlexSys, GUI svn.r6408)
;
_audit_update_record
;
2022-02-09 deposited with the CCDC.	2022-04-22 downloaded from the CCDC.
;
_cell_angle_alpha 90
_cell_angle_beta 90.519(5)
_cell_angle_gamma 90
_cell_formula_units_Z 4
_cell_length_a 8.0686(5)
_cell_length_b 11.3057(6)
_cell_length_c 11.6997(6)
_cell_measurement_reflns_used 8788
_cell_measurement_temperature 100.00(10)
_cell_measurement_theta_max 33.5510
_cell_measurement_theta_min 3.0770
_cell_volume 1067.22(10)
_computing_cell_refinement 'CrysAlisPro 1.171.41.106a (Rigaku OD, 2021)'
_computing_data_collection 'CrysAlisPro 1.171.41.106a (Rigaku OD, 2021)'
_computing_data_reduction 'CrysAlisPro 1.171.41.106a (Rigaku OD, 2021)'
_computing_molecular_graphics 'Olex2 1.3 (Dolomanov et al., 2009)'
_computing_publication_material 'Olex2 1.3 (Dolomanov et al., 2009)'
_computing_structure_refinement 'olex2.refine (Bourhis et al., 2015)'
_computing_structure_solution 'olex2.solve (Bourhis et al., 2015)'
_diffrn_ambient_environment N~2~
_diffrn_ambient_temperature 100.15
_diffrn_detector 'Hybrid Pixel Array Detector'
_diffrn_detector_area_resol_mean 10.0000
_diffrn_detector_type HyPix
_diffrn_measured_fraction_theta_full 1.000
_diffrn_measured_fraction_theta_max 1.000
_diffrn_measurement_details
;
List of Runs (angles in degrees, time in seconds):

  # Type    Start    End  Width  t~exp~   \w     \q     \k     \f   Frames
#--------------------------------------------------------------------------
  1  \w     -2.00  86.00   0.50    2.00    --   13.12  57.00 -30.00  176
  2  \w     -9.00  86.00   0.50    2.00    --   13.12  77.00  90.00  190
  3  \w     -9.00  33.00   0.50    2.00    --   13.12  77.00 150.00   84
  4  \w     -2.00  86.00   0.50    2.00    --   13.12  57.00   0.00  176
  5  \w    -53.00  -3.00   0.50    2.00    --  -13.59 112.00  -2.00  100
  6  \w    -86.00 -39.00   0.50    2.00    --  -13.59 178.00  90.00   94
  7  \w    -86.00 -39.00   0.50    2.00    --  -13.59 178.00 -60.00   94
  8  \w    -62.00   5.00   0.50    2.00    --   13.12 -19.00   0.00  134
  9  \w    -62.00   5.00   0.50    2.00    --   13.12 -19.00  60.00  134
 10  \w    -62.00   5.00   0.50    2.00    --   13.12 -19.00 -60.00  134
 11  \w    -23.00  47.00   0.50    2.00    --   13.12 -99.00-150.00  140
 12  \w      3.00  54.00   0.50    2.00    --   13.12-112.00 -95.00  102
 13  \w     39.00  86.00   0.50    2.00    --   13.12-178.00   0.00   94
 14  \w     39.00  86.00   0.50    2.00    --   13.12-178.00  30.00   94
;
_diffrn_measurement_device 'four-circle diffractometer'
_diffrn_measurement_device_type 'XtaLAB Synergy, Single source at offset/far, HyPix'
_diffrn_measurement_method '\w scans'
_diffrn_orient_matrix_type 'CrysAlisPro convention (1999,Acta A55,543-557)'
_diffrn_orient_matrix_UB_11 0.0188355000
_diffrn_orient_matrix_UB_12 0.0406671000
_diffrn_orient_matrix_UB_13 -0.0441852000
_diffrn_orient_matrix_UB_21 0.0363429000
_diffrn_orient_matrix_UB_22 -0.0463050000
_diffrn_orient_matrix_UB_23 -0.0320915000
_diffrn_orient_matrix_UB_31 -0.0777649000
_diffrn_orient_matrix_UB_32 -0.0117883000
_diffrn_orient_matrix_UB_33 -0.0263752000
_diffrn_radiation_monochromator mirror
_diffrn_radiation_probe x-ray
_diffrn_radiation_type MoK\a
_diffrn_radiation_wavelength 0.71073
_diffrn_reflns_av_R_equivalents 0.0761
_diffrn_reflns_av_unetI/netI 0.0585
_diffrn_reflns_Laue_measured_fraction_full 1.000
_diffrn_reflns_Laue_measured_fraction_max 1.000
_diffrn_reflns_limit_h_max 10
_diffrn_reflns_limit_h_min -10
_diffrn_reflns_limit_k_max 14
_diffrn_reflns_limit_k_min -14
_diffrn_reflns_limit_l_max 14
_diffrn_reflns_limit_l_min -14
_diffrn_reflns_number 8141
_diffrn_reflns_point_group_measured_fraction_full 0.956
_diffrn_reflns_point_group_measured_fraction_max 0.950
_diffrn_reflns_theta_full 25.242
_diffrn_reflns_theta_max 26.371
_diffrn_reflns_theta_min 3.102
_diffrn_source 'micro-focus sealed X-ray tube'
_diffrn_source_type 'PhotonJet (Mo) X-ray Source'
_exptl_absorpt_coefficient_mu 2.185
_exptl_absorpt_correction_T_max 1.000
_exptl_absorpt_correction_T_min 0.681
_exptl_absorpt_correction_type gaussian
_exptl_absorpt_process_details
;
CrysAlisPro 1.171.41.106a (Rigaku Oxford Diffraction, 2021)
Numerical absorption correction based on gaussian integration over
a multifaceted crystal model
Empirical absorption correction using spherical harmonics,
implemented in SCALE3 ABSPACK scaling algorithm.
;
_exptl_crystal_colour orange
_exptl_crystal_colour_primary orange
_exptl_crystal_density_diffrn 2.041
_exptl_crystal_description needle
_exptl_crystal_F_000 640
_exptl_crystal_recrystallization_method
'Single crystals were obtained via a vapor diffusion technique. Tetrachlorobis(diethyl ether)molybdenum(IV) was dissolved in 1,2-dimethoxyethane and placed in a vapor diffusion vial set up with hexanes as the counter solvent. The crystallization was allowed to sit, unperturbed, for three days.'
_exptl_crystal_size_max 0.415
_exptl_crystal_size_mid 0.081
_exptl_crystal_size_min 0.013
_refine_diff_density_max 0.486
_refine_diff_density_min -0.815
_refine_diff_density_rms 0.117
_refine_ls_abs_structure_details
;
 Flack x determined using 843 quotients [(I+)-(I-)]/[(I+)+(I-)]
 (Parsons, Flack and Wagner, Acta Cryst. B69 (2013) 249-259).
;
_refine_ls_abs_structure_Flack -0.12(9)
_refine_ls_extinction_method none
_refine_ls_goodness_of_fit_ref 1.166
_refine_ls_hydrogen_treatment constr
_refine_ls_matrix_type full
_refine_ls_number_parameters 102
_refine_ls_number_reflns 2068
_refine_ls_number_restraints 2
_refine_ls_restrained_S_all 1.165
_refine_ls_R_factor_all 0.0418
_refine_ls_R_factor_gt 0.0372
_refine_ls_shift/su_max 0.000
_refine_ls_shift/su_mean 0.000
_refine_ls_structure_factor_coef Fsqd
_refine_ls_weighting_details 'w=1/[\s^2^(Fo^2^)+(0.0712P)^2^] where P=(Fo^2^+2Fc^2^)/3'
_refine_ls_weighting_scheme calc
_refine_ls_wR_factor_gt 0.0987
_refine_ls_wR_factor_ref 0.1093
_reflns_Friedel_coverage 0.894
_reflns_Friedel_fraction_full 0.912
_reflns_Friedel_fraction_max 0.900
_reflns_number_gt 1987
_reflns_number_total 2068
_reflns_threshold_expression 'I > 2\s(I)'
_cod_data_source_file d2dt00787h2.cif
_cod_data_source_block sattelberger_05
_cod_database_code 7710169
_shelx_shelxl_version_number 2017/1
_chemical_oxdiff_formula MoCl4C3N1O1H7
_chemical_oxdiff_usercomment 'small block'
_shelx_space_group_comment
;
The symmetry employed for this shelxl refinement is uniquely defined
by the following loop, which should always be used as a source of
symmetry information in preference to the above space-group names.
They are only intended as comments.
;
_shelx_estimated_absorpt_t_max 0.972
_shelx_estimated_absorpt_t_min 0.464
_diffrn_oxdiff_digest_frames
;
014f53dc9381c410ab7b33948b4556502d01746ea7a
;
_reflns_odcompleteness_completeness 99.77
_reflns_odcompleteness_iscentric 1
_reflns_odcompleteness_theta 30.44
_olex2_refinement_description
;
1.a Secondary CH2 refined with riding coordinates:
 C2(H2A,H2B), C3(H3A,H3B)
1.b Idealised Me refined as rotating group:
 C1(H1A,H1B,H1C), C4(H4A,H4B,H4C)
;
_olex2_date_sample_data_collection 2021-04-21
_olex2_date_sample_submission 2021-04-15
_olex2_diffrn_ambient_temperature_device 'Oxford Cryosystems'
_olex2_exptl_crystal_mounting_method 'The crystal was mounted on a MITIGEN holder with Paratone oil'
_olex2_submission_original_sample_id Sattelberger_05
_olex2_submission_special_instructions 'No special instructions were received'
_oxdiff_exptl_absorpt_empirical_details
;
Empirical correction (ABSPACK) includes:
- Absorption correction using spherical harmonics
- Frame scaling
;
_oxdiff_exptl_absorpt_empirical_full_max 4.428
_oxdiff_exptl_absorpt_empirical_full_min 0.562

loop_
_space_group_symop_operation_xyz
'x, y, z'
'x, -y, z+1/2'
'x+1/2, y+1/2, z'
'x+1/2, -y+1/2, z+1/2'

loop_
_atom_site_label
_atom_site_type_symbol
_atom_site_fract_x
_atom_site_fract_y
_atom_site_fract_z
_atom_site_U_iso_or_equiv
_atom_site_adp_type
_atom_site_occupancy
_atom_site_site_symmetry_order
_atom_site_calc_flag
_atom_site_refinement_flags_posn
_atom_site_refinement_flags_adp
_atom_site_refinement_flags_occupancy
_atom_site_disorder_assembly
_atom_site_disorder_group
Mo1 Mo 0.57198(7) 0.23444(5) 0.50224(6) 0.0134(2) Uani 1 1 d . . . . .
Cl1 Cl 0.5453(3) 0.14488(19) 0.32345(16) 0.0203(5) Uani 1 1 d . . . . .
Cl2 Cl 0.7216(4) 0.0799(2) 0.5799(2) 0.0329(6) Uani 1 1 d . . . . .
Cl3 Cl 0.8044(3) 0.3422(2) 0.4555(2) 0.0267(5) Uani 1 1 d . . . . .
Cl4 Cl 0.5359(3) 0.33067(17) 0.67651(16) 0.0185(5) Uani 1 1 d . . . . .
O1 O 0.3313(9) 0.1597(5) 0.5383(5) 0.0197(13) Uani 1 1 d . . . . .
O2 O 0.4030(7) 0.3647(5) 0.4344(5) 0.0145(12) Uani 1 1 d . . . . .
C1 C 0.3029(17) 0.0877(8) 0.6387(9) 0.032(3) Uani 1 1 d . . . . .
H1A H 0.390547 0.028003 0.645499 0.048 Uiso 1 1 calc GR . . . .
H1B H 0.195107 0.048248 0.631554 0.048 Uiso 1 1 calc GR . . . .
H1C H 0.303782 0.137967 0.706911 0.048 Uiso 1 1 calc GR . . . .
C2 C 0.1975(15) 0.2455(8) 0.5218(10) 0.024(2) Uani 1 1 d . . . . .
H2A H 0.189014 0.297689 0.589423 0.028 Uiso 1 1 calc R . . . .
H2B H 0.090364 0.204004 0.511094 0.028 Uiso 1 1 calc R . . . .
C3 C 0.2375(12) 0.3172(7) 0.4172(8) 0.0203(19) Uani 1 1 d . . . . .
H3A H 0.233734 0.266616 0.348114 0.024 Uiso 1 1 calc R . . . .
H3B H 0.156378 0.382172 0.407364 0.024 Uiso 1 1 calc R . . . .
C4 C 0.4444(11) 0.4502(8) 0.3471(7) 0.0188(18) Uani 1 1 d . . . . .
H4A H 0.551372 0.486862 0.365785 0.028 Uiso 1 1 calc GR . . . .
H4B H 0.358411 0.511364 0.343555 0.028 Uiso 1 1 calc GR . . . .
H4C H 0.451505 0.410418 0.272910 0.028 Uiso 1 1 calc GR . . . .

loop_
_atom_site_aniso_label
_atom_site_aniso_U_11
_atom_site_aniso_U_22
_atom_site_aniso_U_33
_atom_site_aniso_U_23
_atom_site_aniso_U_13
_atom_site_aniso_U_12
Mo1 0.0142(4) 0.0153(3) 0.0108(3) -0.0015(3) -0.0012(2) 0.0046(3)
Cl1 0.0244(11) 0.0227(11) 0.0137(9) -0.0063(7) -0.0010(8) 0.0061(8)
Cl2 0.0515(17) 0.0250(11) 0.0220(11) -0.0026(8) -0.0100(11) 0.0235(11)
Cl3 0.0128(11) 0.0418(13) 0.0254(11) -0.0045(9) 0.0015(8) -0.0030(9)
Cl4 0.0279(12) 0.0158(9) 0.0118(9) -0.0030(7) -0.0007(8) 0.0004(8)
O1 0.025(4) 0.015(3) 0.019(3) 0.001(2) 0.008(3) 0.000(2)
O2 0.008(3) 0.017(3) 0.018(3) 0.002(2) -0.002(2) 0.001(2)
C1 0.055(8) 0.019(4) 0.023(5) 0.001(4) 0.012(5) -0.007(5)
C2 0.020(6) 0.022(4) 0.029(6) -0.001(3) 0.002(5) -0.004(4)
C3 0.016(5) 0.020(4) 0.025(4) -0.002(3) -0.001(4) -0.001(3)
C4 0.013(4) 0.025(4) 0.019(4) 0.009(3) 0.004(3) 0.003(4)

loop_
_atom_type_symbol
_atom_type_description
_atom_type_scat_dispersion_real
_atom_type_scat_dispersion_imag
_atom_type_scat_source
C C 0.0033 0.0016 'International Tables Vol C Tables 4.2.6.8 and 6.1.1.4'
H H 0.0000 0.0000 'International Tables Vol C Tables 4.2.6.8 and 6.1.1.4'
Cl Cl 0.1484 0.1585 'International Tables Vol C Tables 4.2.6.8 and 6.1.1.4'
Mo Mo -1.6832 0.6857 'International Tables Vol C Tables 4.2.6.8 and 6.1.1.4'
O O 0.0106 0.0060 'International Tables Vol C Tables 4.2.6.8 and 6.1.1.4'

loop_
_exptl_crystal_face_index_h
_exptl_crystal_face_index_k
_exptl_crystal_face_index_l
_exptl_crystal_face_perp_dist
-2 1 -1 0.2652
2 -1 1 0.2582
0 -1 2 0.0481
0 1 -2 0.0181
0 1 0 0.0065
0 -1 0 0.0065

loop_
_geom_angle_atom_site_label_1
_geom_angle_atom_site_label_2
_geom_angle_atom_site_label_3
_geom_angle
_geom_angle_site_symmetry_1
_geom_angle_site_symmetry_3
_geom_angle_publ_flag
Cl2 Mo1 Cl1 93.90(8) . . ?
Cl2 Mo1 Cl3 94.01(10) . . ?
Cl2 Mo1 Cl4 94.48(8) . . ?
Cl3 Mo1 Cl1 94.88(9) . . ?
Cl3 Mo1 Cl4 93.97(8) . . ?
Cl4 Mo1 Cl1 167.35(9) . . ?
O1 Mo1 Cl1 85.99(17) . . ?
O1 Mo1 Cl2 95.45(18) . . ?
O1 Mo1 Cl3 170.42(17) . . ?
O1 Mo1 Cl4 83.80(17) . . ?
O2 Mo1 Cl1 85.02(16) . . ?
O2 Mo1 Cl2 172.28(18) . . ?
O2 Mo1 Cl3 93.70(16) . . ?
O2 Mo1 Cl4 85.41(16) . . ?
O2 Mo1 O1 76.9(2) . . ?
C1 O1 Mo1 121.8(7) . . ?
C1 O1 C2 111.0(8) . . ?
C2 O1 Mo1 112.2(5) . . ?
C3 O2 Mo1 112.1(5) . . ?
C4 O2 Mo1 124.6(5) . . ?
C4 O2 C3 111.6(7) . . ?
O1 C2 C3 107.5(9) . . ?
O2 C3 C2 106.9(8) . . ?

loop_
_geom_bond_atom_site_label_1
_geom_bond_atom_site_label_2
_geom_bond_distance
_geom_bond_site_symmetry_2
_geom_bond_publ_flag
Mo1 Cl1 2.3321(18) . ?
Mo1 Cl2 2.306(2) . ?
Mo1 Cl3 2.306(3) . ?
Mo1 Cl4 2.332(2) . ?
Mo1 O1 2.163(7) . ?
Mo1 O2 2.153(5) . ?
O1 C1 1.449(11) . ?
O1 C2 1.463(13) . ?
O2 C3 1.452(11) . ?
O2 C4 1.448(10) . ?
C2 C3 1.505(14) . ?

loop_
_exptl_oxdiff_crystal_face_indexfrac_h
_exptl_oxdiff_crystal_face_indexfrac_k
_exptl_oxdiff_crystal_face_indexfrac_l
_exptl_oxdiff_crystal_face_x
_exptl_oxdiff_crystal_face_y
_exptl_oxdiff_crystal_face_z
-1.9974 1.0001 -1.0002 0.0472 -0.0868 0.1699
1.9974 -1.0001 1.0002 -0.0472 0.0868 -0.1699
-0.0000 -0.9992 1.9988 -0.1290 -0.0179 -0.0409
0.0000 0.9992 -1.9988 0.1290 0.0179 0.0409
0.0004 0.9991 0.0003 0.0406 -0.0463 -0.0118
-0.0004 -0.9991 -0.0003 -0.0406 0.0463 0.0118
